data_8104085
loop_
_publ_author_name
'Deiseroth, H.J.'
'Mueller, H.D.'

_publ_section_title
;
 Crystal structures of heptagallium decatelluride, Ga7 Te10 and
 heptaindium decatelluride, In7 Te10
;
_journal_name_full 'Zeitschrift fuer Kristallographie (149,1979-)'
_journal_page_first 57
_journal_page_last 58
_journal_volume 210
_journal_year 1995
_chemical_formula_sum 'In7 Te10'
_space_group_IT_number 155
_symmetry_space_group_name_Hall 'R 3 2"'
_symmetry_space_group_name_H-M 'R 3 2 :H'
_cell_angle_alpha 90
_cell_angle_beta 90
_cell_angle_gamma 120
_cell_formula_units_Z 6
_cell_length_a 14.873
_cell_length_b 14.873
_cell_length_c 18.91
_cell_volume 3622.591
_citation_journal_id_ASTM ZEKRDZ
_cod_data_source_file Deiseroth_ZEKRDZ_1995_1650.cif
_cod_data_source_block In7Te10
_cod_database_code 8104085

loop_
_symmetry_equiv_pos_as_xyz
x,y,z
-y,x-y,z
-x+y,-x,z
y,x,-z
-x,-x+y,-z
x-y,-y,-z
x+2/3,y+1/3,z+1/3
-y+2/3,x-y+1/3,z+1/3
-x+y+2/3,-x+1/3,z+1/3
y+2/3,x+1/3,-z+1/3
-x+2/3,-x+y+1/3,-z+1/3
x-y+2/3,-y+1/3,-z+1/3
x+1/3,y+2/3,z+2/3
-y+1/3,x-y+2/3,z+2/3
-x+y+1/3,-x+2/3,z+2/3
y+1/3,x+2/3,-z+2/3
-x+1/3,-x+y+2/3,-z+2/3
x-y+1/3,-y+2/3,-z+2/3

loop_
_atom_site_label
_atom_site_type_symbol
_atom_site_fract_x
_atom_site_fract_y
_atom_site_fract_z
_atom_site_occupancy
_atom_site_U_iso_or_equiv
In1 In+2 0 0 0.42695 1 0.0
Te3 Te-2 0.6001 0.6001 0.5 1 0.0
In3 In+2 0.88939 0.08495 0.2302 1 0.0
In2 In+2 0.57844 0.00035 0.2486 1 0.0
Te1 Te-2 0 0 0.16406 1 0.0
Te5 Te-2 0.6967 -0.1017 0.23204 1 0.0
Te4 Te-2 0.95679 0.15021 0.37035 1 0.0
Te2 Te-2 0.1617 0.1617 0 1 0.0
